data_2002367
loop_
_publ_author_name
'Leib, W'
'Mueller-Buschbaum, Hk'

_publ_section_title 'Zur Kenntnis von Ba10 Fe8 Pt2 Cl2 O25'
_journal_name_full
;
Zeitschrift fuer Anorganische und Allgemeine Chemie
;
_journal_page_first 7
_journal_page_last 12
_journal_paper_doi 10.1002/zaac.19875510802
_journal_volume 551
_journal_year 1987
_chemical_formula_structural 'Ba10 Fe8 Pt2 Cl2 O25'
_chemical_formula_sum 'Ba10 Cl2 Fe8 O25 Pt2'
_chemical_name_systematic
;
Barium iron platinum chlorine oxide (10/8/2/2/25)
;
_space_group_IT_number 194
_symmetry_cell_setting hexagonal
_symmetry_Int_Tables_number 194
_symmetry_space_group_name_Hall '-P 6c 2c'
_symmetry_space_group_name_H-M 'P 63/m m c'
_cell_angle_alpha 90
_cell_angle_beta 90
_cell_angle_gamma 120
_cell_formula_units_Z 1
_cell_length_a 5.8034(4)
_cell_length_b 5.8034(4)
_cell_length_c 24.99699(500)
_cell_volume 729.1
_refine_ls_R_factor_all 0.071
_cod_database_code 2002367

loop_
_symmetry_equiv_pos_as_xyz
x,y,z
-y,x-y,z
y-x,-x,z
-y,-x,z
y-x,y,z
x,x-y,z
-x,-y,-z
y,y-x,-z
x-y,x,-z
y,x,-z
x-y,-y,-z
-x,y-x,-z
-x,-y,1/2+z
y,y-x,1/2+z
x-y,x,1/2+z
y,x,1/2+z
x-y,-y,1/2+z
-x,y-x,1/2+z
x,y,1/2-z
-y,x-y,1/2-z
y-x,-x,1/2-z
-y,-x,1/2-z
y-x,y,1/2-z
x,x-y,1/2-z

loop_
_atom_site_label
_atom_site_type_symbol
_atom_site_symmetry_multiplicity
_atom_site_Wyckoff_symbol
_atom_site_fract_x
_atom_site_fract_y
_atom_site_fract_z
_atom_site_occupancy
_atom_site_attached_hydrogens
_atom_site_calc_flag
Ba1 Ba2+ 2 b 0. 0. 0.25 1. 0 d
Ba2 Ba2+ 4 f 0.3333 0.6667 0.3723(1) 1. 0 d
Ba3 Ba2+ 4 f 0.3333 0.6667 0.9600(1) 1. 0 d
Fe1 Fe3+ 4 e 0. 0. 0.6090(2) 1. 0 d
Fe2 Fe3+ 4 f 0.3333 0.6667 0.8215(2) 1. 0 d
Pt1 Pt4+ 2 a 0. 0. 0. 1. 0 d
O1 O2- 12 k 0.330(6) 0.165(3) 0.351(1) 1. 0 d
O2 O2- 12 k 0.694(4) 0.847(2) 0.451(1) 1. 0 d
O3 O2- 2 d 0.3333 0.6667 0.75 0.5 0 d
Cl1 Cl1- 2 c 0.3333 0.6667 0.25 1. 0 d

loop_
_atom_type_symbol
_atom_type_oxidation_number
Ba2+ 2.000
Fe3+ 3.000
Pt4+ 4.000
O2- -2.000
Cl1- -1.000
